data_4072281
loop_
_publ_author_name
'Wallenhorst, Carolin'
'Kehr, Gerald'
'Luftmann, Heinrich'
'Fr\"ohlich, Roland'
'Erker, Gerhard'

_publ_section_title
;
 Bis(iminoethyl)pyridine Systems with a Pendant Alkenyl Group. Part A:
 Cobalt and Iron Complexes and Their Catalytic Behavior&#x2020;
;
_journal_issue 24
_journal_name_full Organometallics
_journal_page_first 6547
_journal_paper_doi 10.1021/om800726y
_journal_volume 27
_journal_year 2008
_chemical_formula_sum 'C27 H37 Cl2 Co N3'
_chemical_formula_weight 533.43
_chemical_name_systematic
; 
 ? 
;
_space_group_IT_number 4
_symmetry_cell_setting monoclinic
_symmetry_space_group_name_Hall 'P 2yb'
_symmetry_space_group_name_H-M 'P 1 21 1'
_atom_sites_solution_hydrogens geom
_atom_sites_solution_primary direct
_atom_sites_solution_secondary difmap
_audit_creation_method SHELXL-97
_cell_angle_alpha 90.00
_cell_angle_beta 92.006(2)
_cell_angle_gamma 90.00
_cell_formula_units_Z 2
_cell_length_a 9.5883(3)
_cell_length_b 12.9838(2)
_cell_length_c 10.8393(4)
_cell_measurement_reflns_used 8225
_cell_measurement_temperature 198(2)
_cell_measurement_theta_max 27.88
_cell_measurement_theta_min 0.41
_cell_volume 1348.59(7)
_computing_cell_refinement 'Collect (Nonius B.V., 1998)'
_computing_data_collection 'Collect (Nonius B.V., 1998)'
_computing_data_reduction 'Denzo-SMN (Otwinowski & Minor, 1997)'
_computing_molecular_graphics 'XP (BrukerAXS, 2000)'
_computing_publication_material 'SHELXL-97 (Sheldrick, 1997)'
_computing_structure_refinement 'SHELXL-97 (Sheldrick, 1997)'
_computing_structure_solution 'SHELXS-97 (Sheldrick, 1990)'
_diffrn_ambient_temperature 198(2)
_diffrn_measured_fraction_theta_full 0.994
_diffrn_measured_fraction_theta_max 0.994
_diffrn_measurement_device_type 'Nonius KappaCCD'
_diffrn_measurement_method '\w and \f scans'
_diffrn_radiation_monochromator graphite
_diffrn_radiation_source 'rotating anode Nonius FR591'
_diffrn_radiation_type MoK\a
_diffrn_radiation_wavelength 0.71073
_diffrn_reflns_av_R_equivalents 0.0574
_diffrn_reflns_av_sigmaI/netI 0.0852
_diffrn_reflns_limit_h_max 12
_diffrn_reflns_limit_h_min -12
_diffrn_reflns_limit_k_max 13
_diffrn_reflns_limit_k_min -16
_diffrn_reflns_limit_l_max 14
_diffrn_reflns_limit_l_min -8
_diffrn_reflns_number 9205
_diffrn_reflns_theta_full 27.93
_diffrn_reflns_theta_max 27.93
_diffrn_reflns_theta_min 1.88
_exptl_absorpt_coefficient_mu 0.854
_exptl_absorpt_correction_T_max 0.9748
_exptl_absorpt_correction_T_min 0.6999
_exptl_absorpt_correction_type multi-scan
_exptl_absorpt_process_details 'SORTAV (Blessing, 1995 & 1997)'
_exptl_crystal_colour yellow
_exptl_crystal_density_diffrn 1.314
_exptl_crystal_density_method 'not measured'
_exptl_crystal_description needle
_exptl_crystal_F_000 562
_exptl_crystal_size_max 0.45
_exptl_crystal_size_mid 0.10
_exptl_crystal_size_min 0.03
_refine_diff_density_max 0.359
_refine_diff_density_min -0.510
_refine_diff_density_rms 0.077
_refine_ls_abs_structure_details 'Flack H D (1983), Acta Cryst. A39, 876-881'
_refine_ls_abs_structure_Flack -0.016(16)
_refine_ls_extinction_method none
_refine_ls_goodness_of_fit_ref 1.023
_refine_ls_hydrogen_treatment riding
_refine_ls_matrix_type full
_refine_ls_number_parameters 323
_refine_ls_number_reflns 5774
_refine_ls_number_restraints 1
_refine_ls_restrained_S_all 1.022
_refine_ls_R_factor_all 0.0747
_refine_ls_R_factor_gt 0.0510
_refine_ls_shift/su_max 0.000
_refine_ls_shift/su_mean 0.000
_refine_ls_structure_factor_coef Fsqd
_refine_ls_weighting_details 'calc w=1/[\s^2^(Fo^2^)+(0.0311P)^2^+0.6502P] where P=(Fo^2^+2Fc^2^)/3'
_refine_ls_weighting_scheme calc
_refine_ls_wR_factor_gt 0.0939
_refine_ls_wR_factor_ref 0.1030
_reflns_number_gt 4552
_reflns_number_total 5774
_reflns_threshold_expression >2sigma(I)
_cod_data_source_file om800726y_si_010.cif
_cod_data_source_block erk4111
_cod_original_sg_symbol_H-M P21
_cod_database_code 4072281

loop_
_symmetry_equiv_pos_as_xyz
'x, y, z'
'-x, y+1/2, -z'

loop_
_atom_site_label
_atom_site_type_symbol
_atom_site_fract_x
_atom_site_fract_y
_atom_site_fract_z
_atom_site_U_iso_or_equiv
_atom_site_adp_type
_atom_site_occupancy
_atom_site_symmetry_multiplicity
_atom_site_calc_flag
_atom_site_refinement_flags
_atom_site_disorder_assembly
_atom_site_disorder_group
Co Co 0.10811(5) 0.37242(3) 0.22948(4) 0.02019(12) Uani 1 1 d . . .
Cl1 Cl 0.11657(12) 0.48246(8) 0.39340(10) 0.0394(3) Uani 1 1 d . . .
Cl2 Cl 0.30640(10) 0.28909(7) 0.17786(10) 0.0318(2) Uani 1 1 d . . .
N1 N -0.0989(3) 0.3978(2) 0.1878(3) 0.0192(7) Uani 1 1 d . . .
C2 C -0.1372(4) 0.4748(3) 0.1113(3) 0.0196(7) Uani 1 1 d . . .
C3 C -0.2774(4) 0.4987(3) 0.0908(4) 0.0280(9) Uani 1 1 d . . .
H3 H -0.3043 0.5549 0.0390 0.034 Uiso 1 1 calc R . .
C4 C -0.3768(4) 0.4399(3) 0.1467(4) 0.0307(10) Uani 1 1 d . . .
H4 H -0.4731 0.4544 0.1324 0.037 Uiso 1 1 calc R . .
C5 C -0.3359(4) 0.3596(3) 0.2237(3) 0.0271(9) Uani 1 1 d . . .
H5 H -0.4032 0.3179 0.2621 0.033 Uiso 1 1 calc R . .
C6 C -0.1937(4) 0.3411(3) 0.2436(3) 0.0229(9) Uani 1 1 d . . .
C7 C -0.0189(4) 0.5234(3) 0.0487(3) 0.0216(8) Uani 1 1 d . . .
C8 C -0.0475(5) 0.6118(3) -0.0369(4) 0.0343(10) Uani 1 1 d . . .
H8A H -0.0735 0.6724 0.0110 0.051 Uiso 1 1 calc R . .
H8B H -0.1241 0.5938 -0.0951 0.051 Uiso 1 1 calc R . .
H8C H 0.0365 0.6271 -0.0825 0.051 Uiso 1 1 calc R . .
N9 N 0.1015(3) 0.4830(2) 0.0702(3) 0.0173(6) Uani 1 1 d . . .
C10 C 0.2203(4) 0.5172(3) 0.0045(3) 0.0210(8) Uani 1 1 d . . .
C11 C 0.2944(4) 0.6053(3) 0.0440(4) 0.0248(9) Uani 1 1 d . . .
C12 C 0.4088(4) 0.6340(3) -0.0242(4) 0.0310(9) Uani 1 1 d . . .
H12 H 0.4603 0.6938 -0.0004 0.037 Uiso 1 1 calc R . .
C13 C 0.4495(4) 0.5782(3) -0.1251(4) 0.0351(10) Uani 1 1 d . . .
H13 H 0.5276 0.5997 -0.1701 0.042 Uiso 1 1 calc R . .
C14 C 0.3761(4) 0.4908(3) -0.1604(4) 0.0325(10) Uani 1 1 d . . .
H14 H 0.4056 0.4516 -0.2287 0.039 Uiso 1 1 calc R . .
C15 C 0.2597(4) 0.4594(3) -0.0974(4) 0.0260(9) Uani 1 1 d . . .
C16 C 0.1751(4) 0.3668(3) -0.1428(3) 0.0281(8) Uani 1 1 d . . .
H16 H 0.1155 0.3440 -0.0741 0.034 Uiso 1 1 calc R . .
C17 C 0.0778(5) 0.3972(3) -0.2525(4) 0.0449(12) Uani 1 1 d . . .
H17A H 0.0166 0.4534 -0.2278 0.067 Uiso 1 1 calc R . .
H17B H 0.0211 0.3377 -0.2782 0.067 Uiso 1 1 calc R . .
H17C H 0.1338 0.4199 -0.3214 0.067 Uiso 1 1 calc R . .
C18 C 0.2653(5) 0.2758(3) -0.1787(4) 0.0435(12) Uani 1 1 d . . .
H18A H 0.2053 0.2173 -0.2020 0.065 Uiso 1 1 calc R . .
H18B H 0.3269 0.2564 -0.1085 0.065 Uiso 1 1 calc R . .
H18C H 0.3217 0.2951 -0.2488 0.065 Uiso 1 1 calc R . .
C19 C 0.2579(4) 0.6668(3) 0.1570(4) 0.0323(9) Uani 1 1 d . . .
H19 H 0.1659 0.6419 0.1858 0.039 Uiso 1 1 calc R . .
C20 C 0.3687(5) 0.6474(4) 0.2604(4) 0.0472(12) Uani 1 1 d . . .
H20A H 0.3708 0.5739 0.2810 0.071 Uiso 1 1 calc R . .
H20B H 0.3453 0.6873 0.3337 0.071 Uiso 1 1 calc R . .
H20C H 0.4604 0.6688 0.2326 0.071 Uiso 1 1 calc R . .
C21 C 0.2453(6) 0.7819(3) 0.1288(5) 0.0540(13) Uani 1 1 d . . .
H21A H 0.3360 0.8085 0.1047 0.081 Uiso 1 1 calc R . .
H21B H 0.2156 0.8184 0.2026 0.081 Uiso 1 1 calc R . .
H21C H 0.1762 0.7925 0.0613 0.081 Uiso 1 1 calc R . .
C22 C -0.1318(4) 0.2547(3) 0.3191(3) 0.0240(8) Uani 1 1 d . . .
C23 C -0.2289(4) 0.1873(3) 0.3884(4) 0.0374(11) Uani 1 1 d . . .
H23A H -0.1764 0.1512 0.4545 0.056 Uiso 1 1 calc R . .
H23B H -0.2722 0.1368 0.3318 0.056 Uiso 1 1 calc R . .
H23C H -0.3017 0.2297 0.4243 0.056 Uiso 1 1 calc R . .
N24 N 0.0009(3) 0.2448(2) 0.3123(3) 0.0253(7) Uani 1 1 d . . .
C25 C 0.0753(4) 0.1576(3) 0.3706(4) 0.0312(9) Uani 1 1 d . . .
H25A H 0.1356 0.1251 0.3093 0.037 Uiso 1 1 calc R . .
H25B H 0.0063 0.1055 0.3956 0.037 Uiso 1 1 calc R . .
C26 C 0.1640(5) 0.1886(3) 0.4821(4) 0.0407(11) Uani 1 1 d . . .
H26A H 0.1031 0.2121 0.5485 0.049 Uiso 1 1 calc R . .
H26B H 0.2255 0.2465 0.4602 0.049 Uiso 1 1 calc R . .
C27 C 0.2533(5) 0.0972(4) 0.5287(4) 0.0513(14) Uani 1 1 d . B .
H27A H 0.3016 0.1174 0.6072 0.062 Uiso 1 1 calc R . .
H27B H 0.1904 0.0391 0.5469 0.062 Uiso 1 1 calc R . .
C28 C 0.3603(6) 0.0602(4) 0.4415(5) 0.0603(15) Uani 1 1 d . . .
H28A H 0.3104 0.0291 0.3692 0.072 Uiso 1 1 calc R A 1
H28B H 0.4113 0.1211 0.4115 0.072 Uiso 1 1 calc R A 1
C29A C 0.4633(15) -0.0144(11) 0.4888(9) 0.051(4) Uani 0.60(2) 1 d P B 1
H29A H 0.5306 0.0102 0.5482 0.062 Uiso 0.60(2) 1 calc PR B 1
C30A C 0.472(2) -0.106(3) 0.459(2) 0.071(6) Uani 0.60(2) 1 d P B 1
H30A H 0.4069 -0.1345 0.4003 0.085 Uiso 0.60(2) 1 calc PR B 1
H30B H 0.5430 -0.1483 0.4957 0.085 Uiso 0.60(2) 1 calc PR B 1
C29B C 0.395(2) -0.0497(14) 0.4588(15) 0.045(5) Uani 0.40(2) 1 d P B 2
H29B H 0.3181 -0.0952 0.4467 0.054 Uiso 0.40(2) 1 calc PR B 2
C30B C 0.518(3) -0.097(4) 0.489(3) 0.052(8) Uani 0.40(2) 1 d P B 2
H30C H 0.5998 -0.0566 0.5025 0.062 Uiso 0.40(2) 1 calc PR B 2
H30D H 0.5217 -0.1694 0.4963 0.062 Uiso 0.40(2) 1 calc PR B 2

loop_
_atom_site_aniso_label
_atom_site_aniso_U_11
_atom_site_aniso_U_22
_atom_site_aniso_U_33
_atom_site_aniso_U_23
_atom_site_aniso_U_13
_atom_site_aniso_U_12
Co 0.0171(2) 0.0207(2) 0.0227(3) 0.0013(2) -0.00022(18) 0.0009(2)
Cl1 0.0503(7) 0.0373(6) 0.0308(6) -0.0117(4) 0.0020(5) -0.0069(5)
Cl2 0.0204(5) 0.0322(5) 0.0429(6) 0.0041(4) 0.0038(4) 0.0059(4)
N1 0.0135(14) 0.0230(19) 0.0212(15) -0.0001(11) 0.0019(12) 0.0012(11)
C2 0.0219(19) 0.0150(17) 0.0218(19) -0.0020(14) 0.0001(15) 0.0038(15)
C3 0.026(2) 0.024(2) 0.033(2) 0.0005(16) -0.0062(17) 0.0067(17)
C4 0.0141(19) 0.038(2) 0.039(3) -0.0028(19) -0.0042(17) 0.0039(18)
C5 0.0179(17) 0.031(2) 0.032(2) 0.0039(19) 0.0027(15) -0.0047(18)
C6 0.0211(19) 0.026(2) 0.022(2) -0.0019(14) 0.0005(16) -0.0012(15)
C7 0.023(2) 0.0181(19) 0.024(2) -0.0016(14) -0.0007(16) 0.0024(15)
C8 0.033(2) 0.034(2) 0.036(3) 0.0141(19) 0.0049(19) 0.0076(19)
N9 0.0156(15) 0.0180(16) 0.0182(16) 0.0008(12) -0.0003(12) 0.0021(13)
C10 0.0179(19) 0.021(2) 0.024(2) 0.0067(15) 0.0022(15) 0.0053(15)
C11 0.022(2) 0.023(2) 0.029(2) 0.0063(16) 0.0017(17) 0.0014(16)
C12 0.026(2) 0.035(2) 0.032(2) 0.0081(18) -0.0035(18) -0.0048(17)
C13 0.021(2) 0.049(3) 0.036(3) 0.012(2) 0.0055(18) -0.0049(19)
C14 0.030(2) 0.042(3) 0.026(2) 0.0033(18) 0.0095(18) 0.002(2)
C15 0.028(2) 0.024(2) 0.025(2) 0.0056(16) 0.0017(17) 0.0059(16)
C16 0.031(2) 0.0257(19) 0.0280(19) 0.001(2) 0.0064(15) 0.002(2)
C17 0.046(3) 0.040(3) 0.048(3) -0.0050(19) -0.007(2) 0.002(2)
C18 0.056(3) 0.027(2) 0.048(3) -0.004(2) 0.004(2) 0.009(2)
C19 0.031(2) 0.031(2) 0.035(2) -0.0016(18) 0.0031(19) -0.0043(18)
C20 0.047(3) 0.065(3) 0.029(3) -0.004(2) -0.002(2) -0.008(2)
C21 0.064(3) 0.029(3) 0.069(4) -0.006(2) 0.012(3) 0.001(2)
C22 0.027(2) 0.024(2) 0.021(2) 0.0008(15) -0.0047(16) -0.0017(16)
C23 0.028(2) 0.042(3) 0.042(3) 0.015(2) 0.005(2) -0.0052(19)
N24 0.0276(18) 0.0218(16) 0.0262(18) 0.0047(13) -0.0038(14) 0.0035(14)
C25 0.033(2) 0.027(2) 0.033(2) 0.0005(17) -0.0021(19) 0.0001(18)
C26 0.051(3) 0.040(3) 0.031(3) -0.006(2) -0.012(2) 0.010(2)
C27 0.055(3) 0.066(3) 0.031(3) -0.002(2) -0.016(2) 0.025(3)
C28 0.054(4) 0.064(4) 0.062(4) 0.012(3) -0.001(3) 0.017(3)
C29A 0.041(8) 0.072(8) 0.041(5) -0.016(5) -0.010(4) 0.010(6)
C30A 0.062(15) 0.084(13) 0.068(12) 0.026(11) 0.004(9) 0.017(15)
C29B 0.028(8) 0.054(10) 0.052(9) -0.009(7) -0.008(7) -0.012(7)
C30B 0.031(12) 0.077(18) 0.049(14) 0.023(12) 0.015(9) 0.027(12)

loop_
_atom_type_symbol
_atom_type_description
_atom_type_scat_dispersion_real
_atom_type_scat_dispersion_imag
_atom_type_scat_source
C C 0.0033 0.0016 'International Tables Vol C Tables 4.2.6.8 and 6.1.1.4'
H H 0.0000 0.0000 'International Tables Vol C Tables 4.2.6.8 and 6.1.1.4'
N N 0.0061 0.0033 'International Tables Vol C Tables 4.2.6.8 and 6.1.1.4'
Cl Cl 0.1484 0.1585 'International Tables Vol C Tables 4.2.6.8 and 6.1.1.4'
Co Co 0.3494 0.9721 'International Tables Vol C Tables 4.2.6.8 and 6.1.1.4'

loop_
_geom_angle_atom_site_label_1
_geom_angle_atom_site_label_2
_geom_angle_atom_site_label_3
_geom_angle
N1 Co N24 75.15(11)
N1 Co N9 74.09(11)
N24 Co N9 143.97(11)
N1 Co Cl2 146.59(9)
N24 Co Cl2 98.71(9)
N9 Co Cl2 96.70(8)
N1 Co Cl1 94.53(9)
N24 Co Cl1 99.27(9)
N9 Co Cl1 101.40(8)
Cl2 Co Cl1 118.86(5)
C6 N1 C2 121.1(3)
C6 N1 Co 118.9(2)
C2 N1 Co 119.9(2)
N1 C2 C3 120.5(3)
N1 C2 C7 113.7(3)
C3 C2 C7 125.7(3)
C4 C3 C2 119.1(4)
C3 C4 C5 119.8(4)
C4 C5 C6 118.6(4)
N1 C6 C5 121.0(3)
N1 C6 C22 113.5(3)
C5 C6 C22 125.4(3)
N9 C7 C2 116.2(3)
N9 C7 C8 124.8(4)
C2 C7 C8 118.9(3)
C7 N9 C10 120.6(3)
C7 N9 Co 113.7(2)
C10 N9 Co 125.3(2)
C15 C10 C11 121.9(3)
C15 C10 N9 117.9(3)
C11 C10 N9 120.1(3)
C12 C11 C10 117.1(4)
C12 C11 C19 119.7(4)
C10 C11 C19 123.2(3)
C13 C12 C11 121.9(4)
C12 C13 C14 119.7(4)
C13 C14 C15 121.0(4)
C14 C15 C10 118.3(4)
C14 C15 C16 120.1(4)
C10 C15 C16 121.6(3)
C18 C16 C15 113.3(3)
C18 C16 C17 109.6(3)
C15 C16 C17 110.5(4)
C11 C19 C21 111.9(4)
C11 C19 C20 109.3(3)
C21 C19 C20 110.7(4)
N24 C22 C6 114.7(3)
N24 C22 C23 127.2(3)
C6 C22 C23 118.0(3)
C22 N24 C25 121.3(3)
C22 N24 Co 115.7(2)
C25 N24 Co 122.6(2)
N24 C25 C26 113.0(3)
C25 C26 C27 110.4(4)
C28 C27 C26 115.2(4)
C29A C28 C27 117.4(5)
C29B C28 C27 112.7(7)
C30A C29A C28 126.6(19)
C30B C29B C28 131(3)

loop_
_geom_bond_atom_site_label_1
_geom_bond_atom_site_label_2
_geom_bond_distance
Co N1 2.047(3)
Co N24 2.161(3)
Co N9 2.245(3)
Co Cl2 2.2743(10)
Co Cl1 2.2793(11)
N1 C6 1.331(4)
N1 C2 1.342(4)
C2 C3 1.389(5)
C2 C7 1.482(5)
C3 C4 1.378(6)
C4 C5 1.384(6)
C5 C6 1.393(5)
C6 C22 1.499(5)
C7 N9 1.282(5)
C7 C8 1.495(5)
N9 C10 1.435(5)
C10 C15 1.398(5)
C10 C11 1.406(5)
C11 C12 1.395(5)
C11 C19 1.514(6)
C12 C13 1.380(6)
C13 C14 1.382(6)
C14 C15 1.389(5)
C15 C16 1.522(6)
C16 C18 1.523(6)
C16 C17 1.537(6)
C19 C21 1.529(6)
C19 C20 1.538(6)
C22 N24 1.283(5)
C22 C23 1.500(5)
N24 C25 1.470(5)
C25 C26 1.508(6)
C26 C27 1.538(6)
C27 C28 1.498(7)
C28 C29A 1.463(12)
C28 C29B 1.475(18)
C29A C30A 1.24(4)
C29B C30B 1.36(3)

loop_
_geom_torsion_atom_site_label_1
_geom_torsion_atom_site_label_2
_geom_torsion_atom_site_label_3
_geom_torsion_atom_site_label_4
_geom_torsion
N24 Co N1 C6 11.0(3)
N9 Co N1 C6 172.0(3)
Cl2 Co N1 C6 94.3(3)
Cl1 Co N1 C6 -87.4(3)
N24 Co N1 C2 -173.1(3)
N9 Co N1 C2 -12.1(2)
Cl2 Co N1 C2 -89.9(3)
Cl1 Co N1 C2 88.4(2)
C6 N1 C2 C3 1.5(5)
Co N1 C2 C3 -174.2(3)
C6 N1 C2 C7 -174.7(3)
Co N1 C2 C7 9.5(4)
N1 C2 C3 C4 -2.3(6)
C7 C2 C3 C4 173.5(4)
C2 C3 C4 C5 1.2(6)
C3 C4 C5 C6 0.7(6)
C2 N1 C6 C5 0.4(5)
Co N1 C6 C5 176.2(3)
C2 N1 C6 C22 176.4(3)
Co N1 C6 C22 -7.8(4)
C4 C5 C6 N1 -1.5(6)
C4 C5 C6 C22 -177.0(4)
N1 C2 C7 N9 3.4(5)
C3 C2 C7 N9 -172.6(4)
N1 C2 C7 C8 -178.7(3)
C3 C2 C7 C8 5.3(6)
C2 C7 N9 C10 173.4(3)
C8 C7 N9 C10 -4.4(6)
C2 C7 N9 Co -13.0(4)
C8 C7 N9 Co 169.2(3)
N1 Co N9 C7 13.5(2)
N24 Co N9 C7 45.8(3)
Cl2 Co N9 C7 160.7(2)
Cl1 Co N9 C7 -78.0(3)
N1 Co N9 C10 -173.3(3)
N24 Co N9 C10 -141.0(3)
Cl2 Co N9 C10 -26.1(3)
Cl1 Co N9 C10 95.2(3)
C7 N9 C10 C15 -97.8(4)
Co N9 C10 C15 89.4(4)
C7 N9 C10 C11 83.1(5)
Co N9 C10 C11 -89.7(4)
C15 C10 C11 C12 0.9(5)
N9 C10 C11 C12 179.9(3)
C15 C10 C11 C19 -177.4(4)
N9 C10 C11 C19 1.7(5)
C10 C11 C12 C13 -0.8(6)
C19 C11 C12 C13 177.5(4)
C11 C12 C13 C14 -0.3(6)
C12 C13 C14 C15 1.5(6)
C13 C14 C15 C10 -1.4(6)
C13 C14 C15 C16 176.2(4)
C11 C10 C15 C14 0.2(6)
N9 C10 C15 C14 -178.9(3)
C11 C10 C15 C16 -177.3(4)
N9 C10 C15 C16 3.6(5)
C14 C15 C16 C18 44.4(5)
C10 C15 C16 C18 -138.1(4)
C14 C15 C16 C17 -79.0(5)
C10 C15 C16 C17 98.4(4)
C12 C11 C19 C21 52.2(5)
C10 C11 C19 C21 -129.6(4)
C12 C11 C19 C20 -70.8(5)
C10 C11 C19 C20 107.4(4)
N1 C6 C22 N24 -4.1(5)
C5 C6 C22 N24 171.6(4)
N1 C6 C22 C23 178.7(3)
C5 C6 C22 C23 -5.6(6)
C6 C22 N24 C25 -173.7(3)
C23 C22 N24 C25 3.3(6)
C6 C22 N24 Co 13.2(4)
C23 C22 N24 Co -169.8(3)
N1 Co N24 C22 -13.2(3)
N9 Co N24 C22 -45.4(4)
Cl2 Co N24 C22 -159.7(3)
Cl1 Co N24 C22 79.0(3)
N1 Co N24 C25 173.7(3)
N9 Co N24 C25 141.6(3)
Cl2 Co N24 C25 27.3(3)
Cl1 Co N24 C25 -94.0(3)
C22 N24 C25 C26 -109.0(4)
Co N24 C25 C26 63.6(4)
N24 C25 C26 C27 -172.7(4)
C25 C26 C27 C28 64.8(6)
C26 C27 C28 C29A 169.9(9)
C26 C27 C28 C29B -152.9(10)
C29B C28 C29A C30A 20.1(18)
C27 C28 C29A C30A 110.5(18)
C29A C28 C29B C30B -14.2(19)
C27 C28 C29B C30B -120(2)
